data_7030977
loop_
_publ_author_name
'Feng, Jie'
'Du, Xin'
'Liu, Hui'
'Sui, Xin'
'Zhang, Chen'
'Tang, Yun'
'Zhang, Jingyan'

_publ_section_title
;
 Manganese-mefenamic acid complexes exhibit high lipoxygenase inhibitory
 activity.
;
_journal_issue 28
_journal_name_full 'Dalton transactions (Cambridge, England : 2003)'
_journal_page_first 10930
_journal_page_last 10939
_journal_paper_doi 10.1039/c4dt01111b
_journal_volume 43
_journal_year 2014
_chemical_absolute_configuration ad
_chemical_formula_moiety 'C42 H44 Mn N4 O6'
_chemical_formula_sum 'C42 H44 Mn N4 O6'
_chemical_formula_weight 755.75
_chemical_name_systematic
;
?
;
_space_group_IT_number 45
_symmetry_cell_setting orthorhombic
_symmetry_space_group_name_Hall 'I 2 -2c'
_symmetry_space_group_name_H-M 'I b a 2'
_atom_sites_solution_hydrogens geom
_atom_sites_solution_primary direct
_atom_sites_solution_secondary difmap
_audit_creation_method SHELXL-97
_cell_angle_alpha 90.00
_cell_angle_beta 90.00
_cell_angle_gamma 90.00
_cell_formula_units_Z 4
_cell_length_a 7.4254(4)
_cell_length_b 29.560(2)
_cell_length_c 17.5819(14)
_cell_measurement_reflns_used 1283
_cell_measurement_temperature 296(2)
_cell_measurement_theta_max 18.78
_cell_measurement_theta_min 2.70
_cell_volume 3859.1(5)
_computing_cell_refinement 'Bruker XSCANS'
_computing_data_collection 'Bruker XSCANS'
_computing_data_reduction 'Bruker SHELXTL'
_computing_molecular_graphics 'Bruker SHELXTL'
_computing_publication_material 'Bruker SHELXTL'
_computing_structure_refinement 'SHELXL-97 (Sheldrick, 2008)'
_computing_structure_solution 'SHELXS-97 (Sheldrick, 2008)'
_diffrn_ambient_temperature 296(2)
_diffrn_measured_fraction_theta_full 0.973
_diffrn_measured_fraction_theta_max 0.973
_diffrn_measurement_device_type 'Bruker APEX-II CCD'
_diffrn_measurement_method '\f and \w scans'
_diffrn_radiation_monochromator graphite
_diffrn_radiation_source 'fine-focus sealed tube'
_diffrn_radiation_type MoK\a
_diffrn_radiation_wavelength 0.71073
_diffrn_reflns_av_R_equivalents 0.0466
_diffrn_reflns_av_sigmaI/netI 0.0954
_diffrn_reflns_limit_h_max 9
_diffrn_reflns_limit_h_min -9
_diffrn_reflns_limit_k_max 38
_diffrn_reflns_limit_k_min -37
_diffrn_reflns_limit_l_max 23
_diffrn_reflns_limit_l_min -23
_diffrn_reflns_number 8896
_diffrn_reflns_theta_full 28.00
_diffrn_reflns_theta_max 28.00
_diffrn_reflns_theta_min 2.32
_exptl_absorpt_coefficient_mu 0.394
_exptl_absorpt_correction_T_max 0.9324
_exptl_absorpt_correction_T_min 0.8776
_exptl_absorpt_correction_type multi-scan
_exptl_absorpt_process_details sadabs
_exptl_crystal_colour yellow
_exptl_crystal_density_diffrn 1.301
_exptl_crystal_density_method 'not measured'
_exptl_crystal_description block
_exptl_crystal_F_000 1588
_exptl_crystal_size_max 0.34
_exptl_crystal_size_mid 0.25
_exptl_crystal_size_min 0.18
_refine_diff_density_max 0.182
_refine_diff_density_min -0.193
_refine_diff_density_rms 0.033
_refine_ls_abs_structure_details 'Flack (1983),1817 friedel pairs '
_refine_ls_abs_structure_Flack 0.00(3)
_refine_ls_extinction_method none
_refine_ls_goodness_of_fit_ref 0.875
_refine_ls_hydrogen_treatment constr
_refine_ls_matrix_type full
_refine_ls_number_parameters 243
_refine_ls_number_reflns 4167
_refine_ls_number_restraints 8
_refine_ls_restrained_S_all 0.879
_refine_ls_R_factor_all 0.1188
_refine_ls_R_factor_gt 0.0493
_refine_ls_shift/su_max 0.001
_refine_ls_shift/su_mean 0.000
_refine_ls_structure_factor_coef Fsqd
_refine_ls_weighting_details 'calc w=1/[\s^2^(Fo^2^)+(0.0204P)^2^+0.0000P] where P=(Fo^2^+2Fc^2^)/3'
_refine_ls_weighting_scheme calc
_refine_ls_wR_factor_gt 0.0913
_refine_ls_wR_factor_ref 0.1045
_reflns_number_gt 1873
_reflns_number_total 4167
_reflns_threshold_expression >2sigma(I)
_cod_data_source_file c4dt01111b2.cif
_cod_data_source_block 2a
_cod_depositor_comments 'Adding full bibliography for 7030976--7030978.cif.'
_cod_original_sg_symbol_Hall 'I 2 -2c '
_cod_original_sg_symbol_H-M 'I b a 2 '
_cod_database_code 7030977

loop_
_symmetry_equiv_pos_as_xyz
'x, y, z'
'-x, -y, z'
'-x, y, z+1/2'
'x, -y, z+1/2'
'x+1/2, y+1/2, z+1/2'
'-x+1/2, -y+1/2, z+1/2'
'-x+1/2, y+1/2, z+1'
'x+1/2, -y+1/2, z+1'

loop_
_atom_site_label
_atom_site_type_symbol
_atom_site_fract_x
_atom_site_fract_y
_atom_site_fract_z
_atom_site_U_iso_or_equiv
_atom_site_adp_type
_atom_site_occupancy
_atom_site_symmetry_multiplicity
_atom_site_calc_flag
_atom_site_refinement_flags
Mn1 Mn 1.0000 0.0000 0.58907(7) 0.0820(3) Uani 1 2 d S
C4 C 0.6118(11) 0.0632(2) 0.4255(6) 0.156(3) Uani 1 1 d .
H4 H 0.5048 0.0795 0.4290 0.187 Uiso 1 1 calc R
C2 C 0.8431(11) 0.0317(3) 0.3544(5) 0.153(2) Uani 1 1 d .
H2 H 0.8960 0.0257 0.3075 0.184 Uiso 1 1 calc R
C5 C 0.6879(8) 0.04469(19) 0.4907(4) 0.1167(18) Uani 1 1 d .
H5 H 0.6322 0.0490 0.5375 0.140 Uiso 1 1 calc R
C3 C 0.6908(15) 0.0580(3) 0.3584(5) 0.172(4) Uani 1 1 d .
H3 H 0.6442 0.0717 0.3152 0.206 Uiso 1 1 calc R
O2 O 1.1094(4) 0.06645(6) 0.5918(2) 0.0910(8) Uani 1 1 d .
C8 C 1.2991(5) 0.13023(9) 0.6010(2) 0.0642(10) Uani 1 1 d .
C9 C 1.2144(5) 0.15452(10) 0.5423(2) 0.0611(10) Uani 1 1 d .
N2 N 1.0825(6) 0.13593(10) 0.4981(2) 0.0967(12) Uani 1 1 d .
H2A H 1.0580 0.1078 0.5055 0.116 Uiso 1 1 calc R
N1 N 0.8423(6) 0.02046(11) 0.4866(2) 0.0825(11) Uani 1 1 d .
C13 C 1.4329(5) 0.15101(11) 0.6425(3) 0.0762(11) Uani 1 1 d .
H13 H 1.4919 0.1346 0.6801 0.091 Uiso 1 1 calc R
C12 C 1.4827(5) 0.19540(12) 0.6301(3) 0.0801(12) Uani 1 1 d .
H12 H 1.5702 0.2093 0.6599 0.096 Uiso 1 1 calc R
C14 C 0.9823(6) 0.15865(12) 0.4413(3) 0.0731(12) Uani 1 1 d .
C16 C 0.9441(7) 0.18448(12) 0.3132(3) 0.0753(13) Uani 1 1 d .
C15 C 1.0509(6) 0.16365(11) 0.3684(3) 0.0742(12) Uani 1 1 d .
O1 O 0.7955(6) 0.01715(10) 0.6699(2) 0.1395(13) Uani 1 1 d U
H1A H 0.7277 -0.0059 0.6736 0.209 Uiso 1 1 d R
C7 C 1.2480(6) 0.08301(10) 0.6207(2) 0.0726(11) Uani 1 1 d .
C11 C 1.3981(6) 0.21850(10) 0.5720(3) 0.0741(13) Uani 1 1 d .
H11 H 1.4312 0.2483 0.5623 0.089 Uiso 1 1 calc R
C10 C 1.2704(5) 0.19942(11) 0.5294(2) 0.0662(10) Uani 1 1 d .
H10 H 1.2175 0.2160 0.4904 0.079 Uiso 1 1 calc R
C1 C 0.9163(8) 0.01441(15) 0.4192(3) 0.0944(14) Uani 1 1 d .
C18 C 0.7101(7) 0.19496(18) 0.4032(4) 0.1064(17) Uani 1 1 d .
H18 H 0.5949 0.2054 0.4143 0.128 Uiso 1 1 calc R
C19 C 0.8108(7) 0.17448(16) 0.4589(4) 0.0979(15) Uani 1 1 d .
H19 H 0.7651 0.1712 0.5079 0.117 Uiso 1 1 calc R
C17 C 0.7774(7) 0.19992(13) 0.3325(4) 0.1002(16) Uani 1 1 d .
H17 H 0.7079 0.2143 0.2958 0.120 Uiso 1 1 calc R
O3 O 1.3464(5) 0.06161(9) 0.6652(3) 0.1258(14) Uani 1 1 d .
C6 C 0.7588(11) 0.05394(15) 0.7130(4) 0.1424(14) Uani 1 1 d U
H6A H 0.8274 0.0793 0.6948 0.214 Uiso 1 1 calc R
H6B H 0.7903 0.0479 0.7650 0.214 Uiso 1 1 calc R
H6C H 0.6327 0.0608 0.7098 0.214 Uiso 1 1 calc R
C21 C 1.0090(8) 0.18936(19) 0.2322(3) 0.119(2) Uani 1 1 d .
H21A H 1.0945 0.2137 0.2293 0.179 Uiso 1 1 calc R
H21B H 0.9084 0.1958 0.1997 0.179 Uiso 1 1 calc R
H21C H 1.0652 0.1617 0.2163 0.179 Uiso 1 1 calc R
C20 C 1.2364(6) 0.14707(16) 0.3508(4) 0.1206(17) Uani 1 1 d .
H20A H 1.2454 0.1405 0.2974 0.181 Uiso 1 1 calc R
H20B H 1.2602 0.1201 0.3795 0.181 Uiso 1 1 calc R
H20C H 1.3226 0.1699 0.3641 0.181 Uiso 1 1 calc R

loop_
_atom_site_aniso_label
_atom_site_aniso_U_11
_atom_site_aniso_U_22
_atom_site_aniso_U_33
_atom_site_aniso_U_23
_atom_site_aniso_U_13
_atom_site_aniso_U_12
Mn1 0.1222(6) 0.0549(3) 0.0689(5) 0.000 0.000 -0.0208(4)
C4 0.136(6) 0.149(5) 0.184(8) 0.009(7) -0.082(7) 0.015(4)
C2 0.169(6) 0.188(6) 0.103(6) 0.021(5) -0.014(6) 0.012(5)
C5 0.106(4) 0.119(4) 0.125(5) -0.010(4) -0.019(4) -0.001(3)
C3 0.229(10) 0.185(7) 0.102(6) 0.025(6) -0.054(7) 0.010(6)
O2 0.1191(18) 0.0536(11) 0.100(2) 0.0125(18) -0.034(3) -0.0225(13)
C8 0.069(2) 0.0547(15) 0.069(3) -0.004(2) -0.001(2) -0.0035(15)
C9 0.069(2) 0.0566(18) 0.058(2) -0.0032(19) 0.002(2) -0.0085(17)
N2 0.134(3) 0.0617(17) 0.095(3) 0.020(2) -0.044(3) -0.0322(19)
N1 0.099(3) 0.076(2) 0.073(3) -0.002(2) -0.012(3) -0.0199(19)
C13 0.080(3) 0.065(2) 0.084(3) -0.004(2) -0.017(3) -0.0005(19)
C12 0.074(2) 0.0643(19) 0.102(3) -0.007(2) -0.013(3) -0.0133(19)
C14 0.094(3) 0.0535(19) 0.072(3) 0.002(2) -0.016(3) -0.011(2)
C16 0.091(3) 0.064(2) 0.071(3) 0.002(2) -0.015(3) -0.008(2)
C15 0.084(3) 0.057(2) 0.082(4) -0.002(2) -0.012(3) -0.0097(19)
O1 0.209(3) 0.0801(15) 0.129(3) -0.0361(18) 0.051(3) -0.021(2)
C7 0.103(3) 0.0549(19) 0.060(3) 0.005(2) -0.011(2) -0.004(2)
C11 0.074(2) 0.0532(17) 0.095(4) 0.000(2) 0.007(3) -0.0081(17)
C10 0.071(2) 0.0533(17) 0.074(3) 0.0028(19) -0.001(2) -0.0059(17)
C1 0.116(4) 0.101(3) 0.066(3) 0.004(3) -0.015(3) -0.020(3)
C18 0.074(3) 0.117(4) 0.129(5) -0.029(4) -0.014(4) 0.008(3)
C19 0.083(4) 0.114(3) 0.097(4) -0.031(3) 0.006(3) -0.013(3)
C17 0.108(4) 0.077(2) 0.116(5) 0.000(3) -0.038(4) 0.008(2)
O3 0.147(3) 0.0770(17) 0.153(3) 0.039(2) -0.065(3) -0.0305(17)
C6 0.210(3) 0.0855(16) 0.132(3) -0.0356(19) 0.050(3) -0.018(2)
C21 0.157(6) 0.128(4) 0.073(4) 0.013(3) -0.015(4) -0.040(3)
C20 0.087(3) 0.145(4) 0.130(5) -0.046(4) 0.001(4) 0.024(3)

loop_
_atom_type_symbol
_atom_type_description
_atom_type_scat_dispersion_real
_atom_type_scat_dispersion_imag
_atom_type_scat_source
C C 0.0033 0.0016 'International Tables Vol C Tables 4.2.6.8 and 6.1.1.4'
H H 0.0000 0.0000 'International Tables Vol C Tables 4.2.6.8 and 6.1.1.4'
Mn Mn 0.3368 0.7283 'International Tables Vol C Tables 4.2.6.8 and 6.1.1.4'
N N 0.0061 0.0033 'International Tables Vol C Tables 4.2.6.8 and 6.1.1.4'
O O 0.0106 0.0060 'International Tables Vol C Tables 4.2.6.8 and 6.1.1.4'

loop_
_geom_angle_atom_site_label_1
_geom_angle_atom_site_label_2
_geom_angle_atom_site_label_3
_geom_angle
_geom_angle_site_symmetry_1
_geom_angle_site_symmetry_3
O2 Mn1 O2 177.4(2) 2_755 .
O2 Mn1 O1 92.13(13) 2_755 2_755
O2 Mn1 O1 86.14(12) . 2_755
O2 Mn1 O1 86.15(12) 2_755 .
O2 Mn1 O1 92.12(13) . .
O1 Mn1 O1 96.8(3) 2_755 .
O2 Mn1 N1 88.18(13) 2_755 2_755
O2 Mn1 N1 93.92(14) . 2_755
O1 Mn1 N1 95.72(17) 2_755 2_755
O1 Mn1 N1 166.45(17) . 2_755
O2 Mn1 N1 93.91(14) 2_755 .
O2 Mn1 N1 88.19(13) . .
O1 Mn1 N1 166.44(17) 2_755 .
O1 Mn1 N1 95.72(17) . .
N1 Mn1 N1 72.4(2) 2_755 .
C3 C4 C5 120.4(8) . .
C3 C4 H4 119.8 . .
C5 C4 H4 119.8 . .
C1 C2 C3 119.7(8) . .
C1 C2 H2 120.1 . .
C3 C2 H2 120.1 . .
N1 C5 C4 120.6(7) . .
N1 C5 H5 119.7 . .
C4 C5 H5 119.7 . .
C4 C3 C2 118.5(9) . .
C4 C3 H3 120.7 . .
C2 C3 H3 120.7 . .
C7 O2 Mn1 133.4(2) . .
C13 C8 C9 118.9(3) . .
C13 C8 C7 118.7(4) . .
C9 C8 C7 122.4(3) . .
N2 C9 C8 122.2(3) . .
N2 C9 C10 119.9(4) . .
C8 C9 C10 117.9(3) . .
C9 N2 C14 126.0(3) . .
C9 N2 H2A 117.0 . .
C14 N2 H2A 117.0 . .
C1 N1 C5 118.2(5) . .
C1 N1 Mn1 118.0(4) . .
C5 N1 Mn1 123.0(4) . .
C8 C13 C12 122.3(4) . .
C8 C13 H13 118.9 . .
C12 C13 H13 118.9 . .
C11 C12 C13 117.7(4) . .
C11 C12 H12 121.1 . .
C13 C12 H12 121.1 . .
C15 C14 C19 120.4(5) . .
C15 C14 N2 120.7(4) . .
C19 C14 N2 118.9(5) . .
C17 C16 C15 119.3(5) . .
C17 C16 C21 119.5(5) . .
C15 C16 C21 121.1(5) . .
C14 C15 C16 118.8(4) . .
C14 C15 C20 119.7(5) . .
C16 C15 C20 121.5(5) . .
C6 O1 Mn1 134.8(4) . .
C6 O1 H1A 118.9 . .
Mn1 O1 H1A 106.3 . .
O3 C7 O2 122.8(3) . .
O3 C7 C8 118.3(4) . .
O2 C7 C8 119.0(4) . .
C10 C11 C12 122.0(3) . .
C10 C11 H11 119.0 . .
C12 C11 H11 119.0 . .
C11 C10 C9 121.2(4) . .
C11 C10 H10 119.4 . .
C9 C10 H10 119.4 . .
N1 C1 C2 122.4(6) . .
N1 C1 C1 114.9(3) . 2_755
C2 C1 C1 122.7(5) . 2_755
C17 C18 C19 120.2(5) . .
C17 C18 H18 119.9 . .
C19 C18 H18 119.9 . .
C18 C19 C14 119.1(6) . .
C18 C19 H19 120.4 . .
C14 C19 H19 120.4 . .
C18 C17 C16 122.1(5) . .
C18 C17 H17 119.0 . .
C16 C17 H17 119.0 . .
O1 C6 H6A 109.5 . .
O1 C6 H6B 109.5 . .
H6A C6 H6B 109.5 . .
O1 C6 H6C 109.5 . .
H6A C6 H6C 109.5 . .
H6B C6 H6C 109.5 . .
C16 C21 H21A 109.5 . .
C16 C21 H21B 109.5 . .
H21A C21 H21B 109.5 . .
C16 C21 H21C 109.5 . .
H21A C21 H21C 109.5 . .
H21B C21 H21C 109.5 . .
C15 C20 H20A 109.5 . .
C15 C20 H20B 109.5 . .
H20A C20 H20B 109.5 . .
C15 C20 H20C 109.5 . .
H20A C20 H20C 109.5 . .
H20B C20 H20C 109.5 . .

loop_
_geom_bond_atom_site_label_1
_geom_bond_atom_site_label_2
_geom_bond_distance
_geom_bond_site_symmetry_2
Mn1 O2 2.126(2) 2_755
Mn1 O2 2.126(2) .
Mn1 O1 2.141(4) 2_755
Mn1 O1 2.141(4) .
Mn1 N1 2.232(4) 2_755
Mn1 N1 2.232(4) .
C4 C3 1.326(11) .
C4 C5 1.390(9) .
C4 H4 0.9300 .
C2 C1 1.363(8) .
C2 C3 1.374(10) .
C2 H2 0.9300 .
C5 N1 1.354(7) .
C5 H5 0.9300 .
C3 H3 0.9300 .
O2 C7 1.248(5) .
C8 C13 1.377(5) .
C8 C9 1.406(5) .
C8 C7 1.487(4) .
C9 N2 1.366(5) .
C9 C10 1.409(4) .
N2 C14 1.415(5) .
N2 H2A 0.8600 .
N1 C1 1.318(6) .
C13 C12 1.381(5) .
C13 H13 0.9300 .
C12 C11 1.380(6) .
C12 H12 0.9300 .
C14 C15 1.386(6) .
C14 C19 1.391(7) .
C16 C17 1.362(7) .
C16 C15 1.397(5) .
C16 C21 1.509(7) .
C15 C20 1.495(6) .
O1 C6 1.353(5) .
O1 H1A 0.8501 .
C7 O3 1.244(5) .
C11 C10 1.334(5) .
C11 H11 0.9300 .
C10 H10 0.9300 .
C1 C1 1.507(11) 2_755
C18 C17 1.347(8) .
C18 C19 1.374(7) .
C18 H18 0.9300 .
C19 H19 0.9300 .
C17 H17 0.9300 .
C6 H6A 0.9600 .
C6 H6B 0.9600 .
C6 H6C 0.9600 .
C21 H21A 0.9600 .
C21 H21B 0.9600 .
C21 H21C 0.9600 .
C20 H20A 0.9600 .
C20 H20B 0.9600 .
C20 H20C 0.9600 .

loop_
_geom_hbond_atom_site_label_D
_geom_hbond_atom_site_label_H
_geom_hbond_atom_site_label_A
_geom_hbond_distance_DH
_geom_hbond_distance_HA
_geom_hbond_distance_DA
_geom_hbond_angle_DHA
_geom_hbond_site_symmetry_A
N2 H2A O2 0.86 1.99 2.641(4) 132.0 .
O1 H1A O3 0.85 1.74 2.557(4) 159.9 2_755

loop_
_geom_torsion_atom_site_label_1
_geom_torsion_atom_site_label_2
_geom_torsion_atom_site_label_3
_geom_torsion_atom_site_label_4
_geom_torsion
_geom_torsion_site_symmetry_1
_geom_torsion_site_symmetry_4
C3 C4 C5 N1 -0.9(12) . .
C5 C4 C3 C2 3.7(14) . .
C1 C2 C3 C4 -4.6(13) . .
O2 Mn1 O2 C7 57.4(4) 2_755 .
O1 Mn1 O2 C7 9.0(4) 2_755 .
O1 Mn1 O2 C7 105.7(4) . .
N1 Mn1 O2 C7 -86.4(4) 2_755 .
N1 Mn1 O2 C7 -158.6(4) . .
C13 C8 C9 N2 179.0(4) . .
C7 C8 C9 N2 -1.7(5) . .
C13 C8 C9 C10 -0.6(5) . .
C7 C8 C9 C10 178.7(4) . .
C8 C9 N2 C14 175.7(4) . .
C10 C9 N2 C14 -4.7(7) . .
C4 C5 N1 C1 -1.1(8) . .
C4 C5 N1 Mn1 168.7(5) . .
O2 Mn1 N1 C1 -91.4(3) 2_755 .
O2 Mn1 N1 C1 90.1(3) . .
O1 Mn1 N1 C1 24.8(8) 2_755 .
O1 Mn1 N1 C1 -177.9(3) . .
N1 Mn1 N1 C1 -4.6(3) 2_755 .
O2 Mn1 N1 C5 98.7(4) 2_755 .
O2 Mn1 N1 C5 -79.7(4) . .
O1 Mn1 N1 C5 -145.0(6) 2_755 .
O1 Mn1 N1 C5 12.2(4) . .
N1 Mn1 N1 C5 -174.4(4) 2_755 .
C9 C8 C13 C12 2.3(6) . .
C7 C8 C13 C12 -177.0(4) . .
C8 C13 C12 C11 -2.5(6) . .
C9 N2 C14 C15 83.4(6) . .
C9 N2 C14 C19 -98.9(5) . .
C19 C14 C15 C16 -0.5(5) . .
N2 C14 C15 C16 177.1(3) . .
C19 C14 C15 C20 179.1(4) . .
N2 C14 C15 C20 -3.3(5) . .
C17 C16 C15 C14 1.1(5) . .
C21 C16 C15 C14 -177.8(4) . .
C17 C16 C15 C20 -178.6(4) . .
C21 C16 C15 C20 2.6(5) . .
O2 Mn1 O1 C6 171.7(6) 2_755 .
O2 Mn1 O1 C6 -6.3(6) . .
O1 Mn1 O1 C6 80.1(6) 2_755 .
N1 Mn1 O1 C6 -122.8(7) 2_755 .
N1 Mn1 O1 C6 -94.7(6) . .
Mn1 O2 C7 O3 -9.5(7) . .
Mn1 O2 C7 C8 170.3(3) . .
C13 C8 C7 O3 -11.3(6) . .
C9 C8 C7 O3 169.4(4) . .
C13 C8 C7 O2 169.0(4) . .
C9 C8 C7 O2 -10.4(5) . .
C13 C12 C11 C10 1.0(6) . .
C12 C11 C10 C9 0.6(6) . .
N2 C9 C10 C11 179.5(4) . .
C8 C9 C10 C11 -0.8(5) . .
C5 N1 C1 C2 0.1(8) . .
Mn1 N1 C1 C2 -170.2(5) . .
C5 N1 C1 C1 -177.8(5) . 2_755
Mn1 N1 C1 C1 11.9(6) . 2_755
C3 C2 C1 N1 2.7(11) . .
C3 C2 C1 C1 -179.5(7) . 2_755
C17 C18 C19 C14 -0.5(7) . .
C15 C14 C19 C18 0.3(6) . .
N2 C14 C19 C18 -177.4(4) . .
C19 C18 C17 C16 1.1(8) . .
C15 C16 C17 C18 -1.3(6) . .
C21 C16 C17 C18 177.5(4) . .
